data_7045324
loop_
_publ_author_name
'Kachi-Terajima, Chihiro'
'Shimoyama, Takeru'
'Ishigami, Takahiro'
'Ikeda, Mari'
'Habata, Yoichi'

_publ_section_title
;
 A hemiaminal-ether structure stabilized by lanthanide complexes with an
 imidazole-based Schiff base ligand.
;
_journal_issue 8
_journal_name_full 'Dalton transactions (Cambridge, England : 2003)'
_journal_page_first 2638
_journal_page_last 2645
_journal_paper_doi 10.1039/c7dt04843b
_journal_volume 47
_journal_year 2018
_chemical_formula_sum 'C20 H31 Gd N12 O11'
_chemical_formula_weight 772.82
_chemical_name_common GdL'-OEt
_space_group_crystal_system triclinic
_space_group_IT_number 2
_space_group_name_Hall '-P 1'
_space_group_name_H-M_alt 'P -1'
_symmetry_space_group_name_Hall '-P 1'
_symmetry_space_group_name_H-M 'P -1'
_atom_sites_solution_hydrogens geom
_audit_creation_method SHELXL-2014/7
_audit_update_record
;
2018-01-17 deposited with the CCDC.
2018-01-18 downloaded from the CCDC.
;
_cell_angle_alpha 70.900(2)
_cell_angle_beta 87.672(2)
_cell_angle_gamma 68.502(2)
_cell_formula_units_Z 2
_cell_length_a 8.8081(11)
_cell_length_b 11.7903(15)
_cell_length_c 16.345(2)
_cell_measurement_reflns_used 6345
_cell_measurement_temperature 100
_cell_measurement_theta_max 31.03
_cell_measurement_theta_min 2.50
_cell_volume 1486.3(3)
_computing_cell_refinement 'Bruker SMART APEX-II'
_computing_data_collection 'Bruker SMART APEX-II'
_computing_data_reduction 'Bruker SAINT'
_computing_molecular_graphics 'Bruker SHELXTL'
_computing_publication_material 'Bruker SHELXTL'
_computing_structure_refinement 'SHELXL-2014/7 (Sheldrick, 2014)'
_computing_structure_solution 'Bruker SHELXTL'
_diffrn_ambient_temperature 100
_diffrn_detector_area_resol_mean 8.333
_diffrn_measured_fraction_theta_full 0.989
_diffrn_measured_fraction_theta_max 0.988
_diffrn_measurement_device_type 'Bruker APEX-II CCD'
_diffrn_measurement_method 'phi and omega scans'
_diffrn_radiation_type MoK\a
_diffrn_radiation_wavelength 0.71073
_diffrn_reflns_av_R_equivalents 0.0147
_diffrn_reflns_av_unetI/netI 0.0292
_diffrn_reflns_Laue_measured_fraction_full 0.989
_diffrn_reflns_Laue_measured_fraction_max 0.988
_diffrn_reflns_limit_h_max 10
_diffrn_reflns_limit_h_min -11
_diffrn_reflns_limit_k_max 14
_diffrn_reflns_limit_k_min -14
_diffrn_reflns_limit_l_max 20
_diffrn_reflns_limit_l_min -14
_diffrn_reflns_number 8485
_diffrn_reflns_point_group_measured_fraction_full 0.989
_diffrn_reflns_point_group_measured_fraction_max 0.988
_diffrn_reflns_theta_full 25.242
_diffrn_reflns_theta_max 26.372
_diffrn_reflns_theta_min 2.495
_diffrn_source 'fine-focus sealed tube'
_exptl_absorpt_coefficient_mu 2.307
_exptl_absorpt_correction_type empirical
_exptl_absorpt_process_details 'SADABS; Sheldrick 1996'
_exptl_crystal_colour colorless
_exptl_crystal_density_diffrn 1.727
_exptl_crystal_description prism
_exptl_crystal_F_000 774
_exptl_crystal_size_max 0.180
_exptl_crystal_size_mid 0.160
_exptl_crystal_size_min 0.140
_exptl_transmission_factor_max 0.7462
_exptl_transmission_factor_min 0.6302
_refine_diff_density_max 2.904
_refine_diff_density_min -2.078
_refine_diff_density_rms 0.141
_refine_ls_extinction_method none
_refine_ls_goodness_of_fit_ref 1.173
_refine_ls_hydrogen_treatment constr
_refine_ls_matrix_type full
_refine_ls_number_parameters 399
_refine_ls_number_reflns 6003
_refine_ls_number_restraints 34
_refine_ls_restrained_S_all 1.182
_refine_ls_R_factor_all 0.0476
_refine_ls_R_factor_gt 0.0443
_refine_ls_shift/su_max 0.001
_refine_ls_shift/su_mean 0.000
_refine_ls_structure_factor_coef Fsqd
_refine_ls_weighting_details 'w=1/[\s^2^(Fo^2^)+(0.0321P)^2^+10.5925P] where P=(Fo^2^+2Fc^2^)/3'
_refine_ls_weighting_scheme calc
_refine_ls_wR_factor_gt 0.1032
_refine_ls_wR_factor_ref 0.1046
_reflns_Friedel_coverage 0.000
_reflns_number_gt 5674
_reflns_number_total 6003
_reflns_threshold_expression 'I > 2\s(I)'
_cod_data_source_file c7dt04843b2.cif
_cod_data_source_block GdLOEt
_cod_depositor_comments 'Adding full bibliography for 7045322--7045325.cif.'
_cod_original_cell_volume 1486.4(3)
_cod_database_code 7045324
_shelx_shelxl_version_number 2014/7
_shelx_space_group_comment
;
The symmetry employed for this shelxl refinement is uniquely defined
by the following loop, which should always be used as a source of
symmetry information in preference to the above space-group names.
They are only intended as comments.
;
_shelx_estimated_absorpt_t_min 0.682
_shelx_estimated_absorpt_t_max 0.738

loop_
_space_group_symop_operation_xyz
'x, y, z'
'-x, -y, -z'

loop_
_atom_site_label
_atom_site_type_symbol
_atom_site_fract_x
_atom_site_fract_y
_atom_site_fract_z
_atom_site_U_iso_or_equiv
_atom_site_adp_type
_atom_site_occupancy
_atom_site_site_symmetry_order
_atom_site_calc_flag
_atom_site_refinement_flags_posn
_atom_site_refinement_flags_adp
_atom_site_disorder_assembly
_atom_site_disorder_group
C1 C -0.0625(7) 0.2371(6) 0.6215(4) 0.0238(12) Uani 1 1 d . . A 2
H1A H -0.1560 0.2527 0.6576 0.029 Uiso 1 1 calc R U A 2
H1B H -0.0894 0.2048 0.5774 0.029 Uiso 1 1 calc R U A 2
C2 C -0.0408(7) 0.3643(5) 0.5755(4) 0.0232(11) Uani 1 1 d . . A 2
H2A H 0.0323 0.3556 0.5284 0.028 Uiso 1 1 calc R U A 2
H2B H -0.1481 0.4334 0.5495 0.028 Uiso 1 1 calc R U A 2
C3 C -0.0565(7) 0.4949(5) 0.6607(4) 0.0239(12) Uani 1 1 d . . A 2
H3 H -0.1639 0.5476 0.6334 0.029 Uiso 1 1 calc R U A 2
C4 C 0.0107(7) 0.5239(5) 0.7267(4) 0.0239(12) Uani 1 1 d . . A 2
C5 C -0.0530(8) 0.6240(6) 0.7598(4) 0.0317(14) Uani 1 1 d . . A 2
H5 H -0.1576 0.6922 0.7443 0.038 Uiso 1 1 calc R U A 2
C6 C 0.1940(8) 0.4964(6) 0.8217(4) 0.0290(13) Uani 1 1 d . . A 2
H6 H 0.2923 0.4625 0.8586 0.035 Uiso 1 1 calc R U A 2
C7 C 0.0394(7) 0.0647(6) 0.7615(4) 0.0226(11) Uani 1 1 d . . A 2
H7A H 0.1317 -0.0175 0.7907 0.027 Uiso 1 1 calc R U A 2
H7B H -0.0548 0.0435 0.7500 0.027 Uiso 1 1 calc R U A 2
C8 C -0.0071(7) 0.1461(6) 0.8204(4) 0.0236(12) Uani 1 1 d . . A 2
H8A H -0.1002 0.2281 0.7917 0.028 Uiso 1 1 calc R U A 2
H8B H -0.0411 0.0989 0.8754 0.028 Uiso 1 1 calc R U A 2
C9 C 0.1781(7) 0.1489(5) 0.9187(4) 0.0234(11) Uani 1 1 d . . A 2
H9 H 0.1140 0.1211 0.9633 0.028 Uiso 1 1 calc R U A 2
C10 C 0.3265(7) 0.1642(5) 0.9395(3) 0.0214(11) Uani 1 1 d . . A 2
C11 C 0.3898(8) 0.1587(6) 1.0160(4) 0.0291(13) Uani 1 1 d . . A 2
H11 H 0.3437 0.1449 1.0703 0.035 Uiso 1 1 calc R U A 2
C12 C 0.5518(7) 0.1938(6) 0.9135(4) 0.0268(12) Uani 1 1 d . . A 2
H12 H 0.6425 0.2085 0.8852 0.032 Uiso 1 1 calc R U A 2
C13 C 0.1888(7) 0.0458(5) 0.6342(4) 0.0224(11) Uani 1 1 d . . A 2
H13 H 0.2747 -0.0283 0.6781 0.027 Uiso 1 1 calc R U A 2
C14 C 0.2723(7) 0.1146(5) 0.5649(4) 0.0204(11) Uani 1 1 d . . A 2
C15 C 0.2988(7) 0.1114(6) 0.4831(4) 0.0259(12) Uani 1 1 d . . A 2
H15 H 0.2651 0.0642 0.4552 0.031 Uiso 1 1 calc R U A 2
C16 C 0.4083(7) 0.2370(5) 0.5102(4) 0.0230(11) Uani 1 1 d . . A 2
H16 H 0.4660 0.2931 0.5031 0.028 Uiso 1 1 calc R U A 2
C17 C 0.0978(9) -0.1294(6) 0.6473(5) 0.0360(15) Uani 1 1 d . . A 2
H17A H -0.0170 -0.1216 0.6563 0.043 Uiso 1 1 calc R U A 2
H17B H 0.1580 -0.1586 0.7048 0.043 Uiso 1 1 calc R U A 2
C18 C 0.1741(11) -0.2248(7) 0.6031(5) 0.050(2) Uani 1 1 d . . A 2
H18A H 0.1097 -0.1986 0.5480 0.074 Uiso 1 1 calc R U A 2
H18B H 0.1777 -0.3101 0.6403 0.074 Uiso 1 1 calc R U A 2
H18C H 0.2858 -0.2291 0.5917 0.074 Uiso 1 1 calc R U A 2
Gd1 Gd 0.31010(3) 0.24684(2) 0.72116(2) 0.01602(9) Uani 1 1 d . . A 2
N1 N 0.0873(6) 0.1355(4) 0.6782(3) 0.0202(9) Uani 1 1 d . . A 2
N2 N 0.0307(6) 0.3970(4) 0.6395(3) 0.0206(9) Uani 1 1 d . . A 2
N3 N 0.1669(6) 0.4436(5) 0.7667(3) 0.0240(10) Uani 1 1 d . . A 2
N4 N 0.0653(7) 0.6045(5) 0.8191(4) 0.0336(12) Uani 1 1 d . . A 2
H4 H 0.0591 0.6538 0.8505 0.040 Uiso 1 1 calc R U A 2
N5 N 0.1355(6) 0.1739(5) 0.8388(3) 0.0214(10) Uani 1 1 d . . A 2
N6 N 0.4294(6) 0.1871(5) 0.8747(3) 0.0220(10) Uani 1 1 d . . A 2
N7 N 0.5332(7) 0.1771(5) 0.9984(3) 0.0316(12) Uani 1 1 d . . A 2
H7 H 0.6015 0.1779 1.0358 0.038 Uiso 1 1 calc R U A 2
N8 N 0.3407(6) 0.1943(4) 0.5818(3) 0.0193(9) Uani 1 1 d . . A 2
N9 N 0.3848(6) 0.1906(5) 0.4488(3) 0.0258(10) Uani 1 1 d . . A 2
H9A H 0.4182 0.2077 0.3963 0.031 Uiso 1 1 calc R U A 2
N10 N 0.4715(6) 0.4357(4) 0.6468(3) 0.0230(10) Uani 1 1 d . . A 2
N11 N 0.5935(6) 0.0055(5) 0.7496(3) 0.0243(10) Uani 1 1 d . . A 2
N12 N 0.1341(6) 0.7862(5) 0.9307(4) 0.0336(12) Uani 1 1 d . . B 2
O1 O 0.1013(6) -0.0047(4) 0.5945(3) 0.0338(10) Uani 1 1 d . . A 2
O2 O 0.5137(5) 0.3597(4) 0.7250(3) 0.0265(9) Uani 1 1 d . . A 2
O3 O 0.3606(5) 0.4258(4) 0.6053(3) 0.0252(8) Uani 1 1 d . . A 2
O4 O 0.5364(6) 0.5145(4) 0.6135(3) 0.0347(10) Uani 1 1 d . . A 2
O5 O 0.4521(5) 0.0054(4) 0.7706(2) 0.0224(8) Uani 1 1 d . . A 2
O6 O 0.6081(5) 0.1135(4) 0.7188(3) 0.0248(8) Uani 1 1 d . . A 2
O7 O 0.7100(6) -0.0968(4) 0.7603(4) 0.0456(13) Uani 1 1 d . . A 2
O8 O 0.0088(6) 0.7666(5) 0.9187(3) 0.0434(12) Uani 1 1 d . . B 2
O9 O 0.1305(6) 0.8614(5) 0.9702(3) 0.0392(11) Uani 1 1 d . . B 2
O10 O 0.2644(6) 0.7356(6) 0.9006(4) 0.0537(15) Uani 1 1 d . . B 2
O11 O 0.4604(9) 0.2614(8) 0.2731(4) 0.078(2) Uani 1 1 d D U C 2
H11A H 0.4996 0.2007 0.2529 0.117 Uiso 1 1 calc R U C 2
C19 C 0.4634(18) 0.3788(12) 0.2107(9) 0.116(4) Uani 1 1 d D U C 2
H19A H 0.5757 0.3510 0.1922 0.139 Uiso 1 1 calc R U C 2
H19B H 0.4645 0.4306 0.2475 0.139 Uiso 1 1 calc R U C 2
C20 C 0.3675(18) 0.4780(16) 0.1308(11) 0.158(6) Uani 1 1 d . U C 2
H20A H 0.3409 0.4362 0.0936 0.236 Uiso 1 1 calc R U C 2
H20B H 0.4316 0.5288 0.0998 0.236 Uiso 1 1 calc R U C 2
H20C H 0.2661 0.5352 0.1456 0.236 Uiso 1 1 calc R U C 2

loop_
_atom_site_aniso_label
_atom_site_aniso_U_11
_atom_site_aniso_U_22
_atom_site_aniso_U_33
_atom_site_aniso_U_23
_atom_site_aniso_U_13
_atom_site_aniso_U_12
C1 0.020(3) 0.028(3) 0.023(3) -0.008(2) -0.003(2) -0.009(2)
C2 0.022(3) 0.023(3) 0.018(3) -0.004(2) -0.002(2) -0.003(2)
C3 0.017(3) 0.023(3) 0.026(3) -0.004(2) 0.002(2) -0.005(2)
C4 0.026(3) 0.020(3) 0.027(3) -0.010(2) 0.009(2) -0.009(2)
C5 0.031(3) 0.027(3) 0.041(4) -0.016(3) 0.009(3) -0.011(3)
C6 0.036(3) 0.030(3) 0.026(3) -0.013(3) 0.006(3) -0.015(3)
C7 0.024(3) 0.027(3) 0.021(3) -0.006(2) 0.003(2) -0.016(2)
C8 0.022(3) 0.031(3) 0.019(3) -0.008(2) 0.003(2) -0.013(2)
C9 0.028(3) 0.026(3) 0.018(3) -0.007(2) 0.005(2) -0.013(2)
C10 0.029(3) 0.019(3) 0.016(2) -0.003(2) 0.002(2) -0.012(2)
C11 0.038(3) 0.034(3) 0.019(3) -0.006(2) 0.003(2) -0.020(3)
C12 0.029(3) 0.026(3) 0.026(3) -0.003(2) -0.002(2) -0.016(3)
C13 0.026(3) 0.024(3) 0.020(3) -0.007(2) 0.000(2) -0.013(2)
C14 0.023(3) 0.014(2) 0.019(3) -0.004(2) 0.000(2) -0.003(2)
C15 0.030(3) 0.021(3) 0.024(3) -0.007(2) 0.002(2) -0.007(2)
C16 0.027(3) 0.018(3) 0.021(3) -0.006(2) 0.006(2) -0.006(2)
C17 0.042(4) 0.034(3) 0.046(4) -0.018(3) 0.015(3) -0.027(3)
C18 0.081(6) 0.037(4) 0.032(4) -0.016(3) 0.018(4) -0.021(4)
Gd1 0.01792(14) 0.01573(13) 0.01381(13) -0.00293(9) 0.00162(9) -0.00744(10)
N1 0.021(2) 0.020(2) 0.017(2) -0.0031(18) 0.0002(18) -0.0074(19)
N2 0.021(2) 0.022(2) 0.017(2) -0.0041(18) 0.0019(18) -0.0082(19)
N3 0.028(3) 0.026(2) 0.020(2) -0.008(2) 0.0050(19) -0.012(2)
N4 0.042(3) 0.032(3) 0.039(3) -0.024(2) 0.016(3) -0.018(3)
N5 0.020(2) 0.033(3) 0.014(2) -0.0036(19) 0.0010(17) -0.017(2)
N6 0.023(2) 0.025(2) 0.019(2) -0.0043(19) 0.0027(18) -0.013(2)
N7 0.037(3) 0.040(3) 0.022(3) -0.006(2) -0.007(2) -0.022(3)
N8 0.025(2) 0.016(2) 0.016(2) -0.0026(17) 0.0034(18) -0.0091(19)
N9 0.032(3) 0.022(2) 0.020(2) -0.0071(19) 0.007(2) -0.007(2)
N10 0.030(3) 0.019(2) 0.021(2) -0.0063(19) 0.008(2) -0.012(2)
N11 0.023(2) 0.021(2) 0.025(2) -0.005(2) -0.0011(19) -0.004(2)
N12 0.026(3) 0.038(3) 0.038(3) -0.020(3) 0.002(2) -0.006(2)
O1 0.049(3) 0.035(2) 0.031(2) -0.014(2) 0.004(2) -0.027(2)
O2 0.030(2) 0.023(2) 0.024(2) 0.0000(17) 0.0020(17) -0.0135(18)
O3 0.034(2) 0.025(2) 0.0200(19) -0.0063(16) 0.0026(17) -0.0154(18)
O4 0.042(3) 0.030(2) 0.035(2) -0.0019(19) 0.010(2) -0.026(2)
O5 0.0197(19) 0.024(2) 0.0213(19) -0.0021(16) -0.0008(15) -0.0108(16)
O6 0.023(2) 0.021(2) 0.030(2) -0.0060(17) 0.0045(16) -0.0100(16)
O7 0.032(3) 0.024(2) 0.070(4) -0.011(2) 0.004(2) -0.001(2)
O8 0.033(3) 0.062(3) 0.057(3) -0.042(3) 0.012(2) -0.024(2)
O9 0.034(3) 0.044(3) 0.052(3) -0.028(2) 0.004(2) -0.018(2)
O10 0.028(3) 0.066(4) 0.069(4) -0.042(3) 0.006(2) -0.004(2)
O11 0.093(5) 0.122(5) 0.055(4) -0.037(4) 0.034(3) -0.077(4)
C19 0.099(7) 0.137(7) 0.108(7) -0.021(5) 0.040(6) -0.061(6)
C20 0.106(8) 0.135(10) 0.167(10) 0.032(7) 0.081(7) -0.053(7)

loop_
_atom_type_symbol
_atom_type_description
_atom_type_scat_dispersion_real
_atom_type_scat_dispersion_imag
_atom_type_scat_source
C C 0.0033 0.0016 'International Tables Vol C Tables 4.2.6.8 and 6.1.1.4'
H H 0.0000 0.0000 'International Tables Vol C Tables 4.2.6.8 and 6.1.1.4'
N N 0.0061 0.0033 'International Tables Vol C Tables 4.2.6.8 and 6.1.1.4'
O O 0.0106 0.0060 'International Tables Vol C Tables 4.2.6.8 and 6.1.1.4'
Gd Gd -0.1653 3.9035 'International Tables Vol C Tables 4.2.6.8 and 6.1.1.4'

loop_
_geom_angle_atom_site_label_1
_geom_angle_atom_site_label_2
_geom_angle_atom_site_label_3
_geom_angle
N1 C1 C2 112.8(4)
N1 C1 H1A 109.0
C2 C1 H1A 109.0
N1 C1 H1B 109.0
C2 C1 H1B 109.0
H1A C1 H1B 107.8
N2 C2 C1 108.2(4)
N2 C2 H2A 110.1
C1 C2 H2A 110.1
N2 C2 H2B 110.1
C1 C2 H2B 110.1
H2A C2 H2B 108.4
N2 C3 C4 118.9(5)
N2 C3 H3 120.5
C4 C3 H3 120.5
C5 C4 N3 109.7(5)
C5 C4 C3 131.1(6)
N3 C4 C3 119.2(5)
N4 C5 C4 105.5(6)
N4 C5 H5 127.2
C4 C5 H5 127.2
N3 C6 N4 111.7(6)
N3 C6 H6 124.1
N4 C6 H6 124.1
N1 C7 C8 110.5(4)
N1 C7 H7A 109.6
C8 C7 H7A 109.6
N1 C7 H7B 109.6
C8 C7 H7B 109.6
H7A C7 H7B 108.1
N5 C8 C7 108.9(4)
N5 C8 H8A 109.9
C7 C8 H8A 109.9
N5 C8 H8B 109.9
C7 C8 H8B 109.9
H8A C8 H8B 108.3
N5 C9 C10 118.4(5)
N5 C9 H9 120.8
C10 C9 H9 120.8
C11 C10 N6 110.1(5)
C11 C10 C9 130.7(5)
N6 C10 C9 119.2(5)
N7 C11 C10 105.5(5)
N7 C11 H11 127.3
C10 C11 H11 127.3
N6 C12 N7 111.8(5)
N6 C12 H12 124.1
N7 C12 H12 124.1
O1 C13 N1 114.7(5)
O1 C13 C14 107.5(4)
N1 C13 C14 109.3(4)
O1 C13 H13 108.4
N1 C13 H13 108.4
C14 C13 H13 108.4
C15 C14 N8 109.8(5)
C15 C14 C13 130.5(5)
N8 C14 C13 119.7(5)
C14 C15 N9 105.8(5)
C14 C15 H15 127.1
N9 C15 H15 127.1
N8 C16 N9 111.3(5)
N8 C16 H16 124.3
N9 C16 H16 124.3
O1 C17 C18 109.5(6)
O1 C17 H17A 109.8
C18 C17 H17A 109.8
O1 C17 H17B 109.8
C18 C17 H17B 109.8
H17A C17 H17B 108.2
C17 C18 H18A 109.5
C17 C18 H18B 109.5
H18A C18 H18B 109.5
C17 C18 H18C 109.5
H18A C18 H18C 109.5
H18B C18 H18C 109.5
O3 Gd1 O5 132.57(13)
O3 Gd1 O6 85.99(13)
O5 Gd1 O6 51.12(12)
O3 Gd1 N8 71.72(13)
O5 Gd1 N8 75.89(13)
O6 Gd1 N8 72.19(14)
O3 Gd1 N6 117.68(14)
O5 Gd1 N6 75.72(14)
O6 Gd1 N6 76.69(14)
N8 Gd1 N6 146.79(15)
O3 Gd1 N3 76.19(14)
O5 Gd1 N3 146.15(14)
O6 Gd1 N3 132.90(14)
N8 Gd1 N3 137.28(15)
N6 Gd1 N3 74.04(15)
O3 Gd1 N5 149.31(15)
O5 Gd1 N5 78.06(14)
O6 Gd1 N5 122.77(14)
N8 Gd1 N5 123.91(14)
N6 Gd1 N5 65.58(14)
N3 Gd1 N5 75.87(15)
O3 Gd1 N2 74.50(14)
O5 Gd1 N2 131.73(13)
O6 Gd1 N2 149.52(14)
N8 Gd1 N2 79.47(15)
N6 Gd1 N2 133.11(15)
N3 Gd1 N2 65.15(15)
N5 Gd1 N2 82.44(14)
O3 Gd1 O2 50.19(13)
O5 Gd1 O2 111.53(12)
O6 Gd1 O2 64.69(13)
N8 Gd1 O2 107.03(14)
N6 Gd1 O2 68.51(13)
N3 Gd1 O2 70.54(14)
N5 Gd1 O2 128.67(14)
N2 Gd1 O2 115.14(14)
O3 Gd1 N1 119.10(13)
O5 Gd1 N1 71.30(12)
O6 Gd1 N1 112.86(13)
N8 Gd1 N1 62.00(13)
N6 Gd1 N1 122.86(13)
N3 Gd1 N1 113.94(14)
N5 Gd1 N1 62.83(14)
N2 Gd1 N1 60.51(14)
O2 Gd1 N1 168.22(12)
C13 N1 C7 111.3(4)
C13 N1 C1 112.1(4)
C7 N1 C1 109.9(4)
C13 N1 Gd1 104.0(3)
C7 N1 Gd1 107.1(3)
C1 N1 Gd1 112.3(3)
C3 N2 C2 118.7(5)
C3 N2 Gd1 120.1(4)
C2 N2 Gd1 120.7(3)
C6 N3 C4 104.8(5)
C6 N3 Gd1 138.8(4)
C4 N3 Gd1 116.3(4)
C6 N4 C5 108.3(5)
C6 N4 H4 125.9
C5 N4 H4 125.9
C9 N5 C8 117.1(5)
C9 N5 Gd1 120.1(4)
C8 N5 Gd1 122.5(3)
C12 N6 C10 104.7(5)
C12 N6 Gd1 138.2(4)
C10 N6 Gd1 115.5(3)
C12 N7 C11 107.9(5)
C12 N7 H7 126.1
C11 N7 H7 126.1
C16 N8 C14 105.4(5)
C16 N8 Gd1 131.6(4)
C14 N8 Gd1 122.9(3)
C16 N9 C15 107.6(5)
C16 N9 H9A 126.2
C15 N9 H9A 126.2
O4 N10 O3 122.2(5)
O4 N10 O2 121.0(5)
O3 N10 O2 116.8(4)
O7 N11 O6 122.0(5)
O7 N11 O5 120.5(5)
O6 N11 O5 117.5(4)
O8 N12 O9 120.5(5)
O8 N12 O10 121.0(5)
O9 N12 O10 118.4(6)
C13 O1 C17 115.3(5)
N10 O2 Gd1 93.8(3)
N10 O3 Gd1 99.2(3)
N11 O5 Gd1 95.8(3)
N11 O6 Gd1 95.5(3)
C19 O11 H11A 109.5
O11 C19 C20 138.0(13)
O11 C19 H19A 102.6
C20 C19 H19A 102.6
O11 C19 H19B 102.6
C20 C19 H19B 102.6
H19A C19 H19B 105.0
C19 C20 H20A 109.5
C19 C20 H20B 109.5
H20A C20 H20B 109.5
C19 C20 H20C 109.5
H20A C20 H20C 109.5
H20B C20 H20C 109.5

loop_
_geom_bond_atom_site_label_1
_geom_bond_atom_site_label_2
_geom_bond_distance
C1 N1 1.500(7)
C1 C2 1.520(8)
C1 H1A 0.9900
C1 H1B 0.9900
C2 N2 1.461(7)
C2 H2A 0.9900
C2 H2B 0.9900
C3 N2 1.278(7)
C3 C4 1.440(8)
C3 H3 0.9500
C4 C5 1.380(8)
C4 N3 1.389(8)
C5 N4 1.356(9)
C5 H5 0.9500
C6 N3 1.322(8)
C6 N4 1.349(8)
C6 H6 0.9500
C7 N1 1.482(7)
C7 C8 1.517(8)
C7 H7A 0.9900
C7 H7B 0.9900
C8 N5 1.474(7)
C8 H8A 0.9900
C8 H8B 0.9900
C9 N5 1.280(7)
C9 C10 1.452(8)
C9 H9 0.9500
C10 C11 1.362(8)
C10 N6 1.390(7)
C11 N7 1.362(8)
C11 H11 0.9500
C12 N6 1.312(7)
C12 N7 1.348(8)
C12 H12 0.9500
C13 O1 1.414(7)
C13 N1 1.478(7)
C13 C14 1.501(8)
C13 H13 1.0000
C14 C15 1.359(8)
C14 N8 1.385(7)
C15 N9 1.379(8)
C15 H15 0.9500
C16 N8 1.325(7)
C16 N9 1.344(7)
C16 H16 0.9500
C17 O1 1.452(7)
C17 C18 1.474(9)
C17 H17A 0.9900
C17 H17B 0.9900
C18 H18A 0.9800
C18 H18B 0.9800
C18 H18C 0.9800
Gd1 O3 2.497(4)
Gd1 O5 2.507(4)
Gd1 O6 2.524(4)
Gd1 N8 2.529(4)
Gd1 N6 2.532(5)
Gd1 N3 2.537(5)
Gd1 N5 2.540(4)
Gd1 N2 2.550(5)
Gd1 O2 2.609(4)
Gd1 N1 2.945(5)
N4 H4 0.8800
N7 H7 0.8800
N9 H9A 0.8800
N10 O4 1.232(6)
N10 O3 1.272(6)
N10 O2 1.273(6)
N11 O7 1.228(6)
N11 O6 1.260(6)
N11 O5 1.279(6)
N12 O8 1.243(7)
N12 O9 1.247(7)
N12 O10 1.248(7)
O11 C19 1.435(9)
O11 H11A 0.8400
C19 C20 1.467(19)
C19 H19A 0.9900
C19 H19B 0.9900
C20 H20A 0.9800
C20 H20B 0.9800
C20 H20C 0.9800
